data_1524781
loop_
_publ_author_name
'de Freitas, J.M.'
'D'Alte da Veiga, L.M.'
'Gonschorek, W.'

_publ_section_title
;
 The ordering of the sigma phase V62 Co38
;
_journal_name_full 'Portugaliae physica'
_journal_page_first 113
_journal_page_last 119
_journal_volume 13
_journal_year 1982
_chemical_formula_sum 'Co1.9 V3.1'
_space_group_IT_number 136
_symmetry_space_group_name_Hall '-P 4n 2n'
_symmetry_space_group_name_H-M 'P 42/m n m'
_cell_angle_alpha 90
_cell_angle_beta 90
_cell_angle_gamma 90
_cell_formula_units_Z 6
_cell_length_a 8.834
_cell_length_b 8.834
_cell_length_c 4.5865
_cell_volume 357.928
_citation_journal_id_ASTM POPYA4
_cod_data_source_file deFreitas_POPYA4_1982_1259.cif
_cod_data_source_block Co1.9V3.1
_cod_original_cell_volume 357.9284
_cod_database_code 1524781

loop_
_symmetry_equiv_pos_as_xyz
x,y,z
-y+1/2,x+1/2,z+1/2
-x,-y,z
y+1/2,-x+1/2,z+1/2
x+1/2,-y+1/2,-z+1/2
y,x,-z
-x+1/2,y+1/2,-z+1/2
-y,-x,-z
-x,-y,-z
y-1/2,-x-1/2,-z-1/2
x,y,-z
-y-1/2,x-1/2,-z-1/2
-x-1/2,y-1/2,z-1/2
-y,-x,z
x-1/2,-y-1/2,z-1/2
y,x,z

loop_
_atom_site_label
_atom_site_type_symbol
_atom_site_fract_x
_atom_site_fract_y
_atom_site_fract_z
_atom_site_occupancy
_atom_site_U_iso_or_equiv
Co2 Co 0.4001 0.4001 0 0.013 0.0
V2 V 0.4001 0.4001 0 0.987 0.0
Co5 Co 0.1824 0.1824 0.2521 0.25 0.0
Co3 Co 0.0664 0.2616 0 0.85 0.0
V1 V 0 0 0 0.35 0.0
Co1 Co 0 0 0 0.65 0.0
Co4 Co 0.5369 0.131 0 0.156 0.0
V3 V 0.0664 0.2616 0 0.15 0.0
V4 V 0.5369 0.131 0 0.844 0.0
V5 V 0.1824 0.1824 0.2521 0.75 0.0
